data_7029748
loop_
_publ_author_name
'Ko\<renkov\'a, Monika'
'Mairychov\'a, Barbora'
'R\%u\<zi\<cka, Ale\<s'
'Jambor, Roman'
'Dost\'al, Libor'

_publ_section_title
;
 Synthesis of heteroboroxines with MB2O3 core (M = Sb, Bi, Sn)-an
 influence of the substitution of parent boronic acids.
;
_journal_issue 19
_journal_name_full 'Dalton transactions (Cambridge, England : 2003)'
_journal_page_first 7096
_journal_page_last 7108
_journal_paper_doi 10.1039/c3dt53012d
_journal_volume 43
_journal_year 2014
_chemical_formula_moiety 'C28 H32 B2 N4 O3 Sn, 1.5(C6 H6)'
_chemical_formula_sum 'C37 H41 B2 N4 O3 Sn'
_chemical_formula_weight 730.05
_chemical_name_systematic
; 
 ? 
;
_space_group_IT_number 15
_symmetry_cell_setting monoclinic
_symmetry_space_group_name_Hall '-C 2yc'
_symmetry_space_group_name_H-M 'C 1 2/c 1'
_atom_sites_solution_hydrogens geom
_atom_sites_solution_primary direct
_atom_sites_solution_secondary difmap
_audit_creation_method SHELXL-97
_cell_angle_alpha 90
_cell_angle_beta 103.263(5)
_cell_angle_gamma 90
_cell_formula_units_Z 8
_cell_length_a 24.2243(6)
_cell_length_b 9.8101(3)
_cell_length_c 31.3223(4)
_cell_measurement_reflns_used 34412
_cell_measurement_temperature 150(1)
_cell_measurement_theta_max 27.5
_cell_measurement_theta_min 1
_cell_volume 7245.0(3)
_computing_cell_refinement 'COLLECT and DENZO'
_computing_data_collection 'COLLECT (Hooft, 1998) and DENZO (Otwinowski & Minor, 1997)'
_computing_data_reduction 'COLLECT and DENZO'
_computing_molecular_graphics 'PLATON (Spek, 2003)'
_computing_publication_material 'SHELXL-97 (Sheldrick, 2008)'
_computing_structure_refinement 'SHELXL-97 (Sheldrick, 1997)'
_computing_structure_solution 'SIR92 (Altomare et al., 1994)'
_diffrn_ambient_temperature 150(1)
_diffrn_detector_area_resol_mean 9.091
_diffrn_measured_fraction_theta_full 0.988
_diffrn_measured_fraction_theta_max 0.988
_diffrn_measurement_device_type 'Bruker Nonius KappaCCD area detector'
_diffrn_measurement_method '\f and \w scans to fill the Ewald sphere'
_diffrn_radiation_monochromator graphite
_diffrn_radiation_source 'fine-focus sealed tube'
_diffrn_radiation_type MoK\a
_diffrn_radiation_wavelength 0.71073
_diffrn_reflns_av_R_equivalents 0.0538
_diffrn_reflns_av_sigmaI/netI 0.0419
_diffrn_reflns_limit_h_max 31
_diffrn_reflns_limit_h_min -31
_diffrn_reflns_limit_k_max 12
_diffrn_reflns_limit_k_min -12
_diffrn_reflns_limit_l_max 40
_diffrn_reflns_limit_l_min -40
_diffrn_reflns_number 34064
_diffrn_reflns_theta_full 27.50
_diffrn_reflns_theta_max 27.50
_diffrn_reflns_theta_min 1.73
_diffrn_standards_number 0
_exptl_absorpt_coefficient_mu 0.745
_exptl_absorpt_correction_T_max 0.943
_exptl_absorpt_correction_T_min 0.839
_exptl_absorpt_correction_type integration
_exptl_absorpt_process_details
;
Gaussian integration (Coppens, 1970)
;
_exptl_crystal_colour colourless
_exptl_crystal_density_diffrn 1.339
_exptl_crystal_density_method 'not measured'
_exptl_crystal_description plate
_exptl_crystal_F_000 3000
_exptl_crystal_size_max 0.44
_exptl_crystal_size_mid 0.20
_exptl_crystal_size_min 0.12
_platon_squeeze_details
;
;
_refine_diff_density_max 0.417
_refine_diff_density_min -0.700
_refine_diff_density_rms 0.080
_refine_ls_extinction_method none
_refine_ls_goodness_of_fit_ref 1.077
_refine_ls_hydrogen_treatment constr
_refine_ls_matrix_type full
_refine_ls_number_parameters 397
_refine_ls_number_reflns 8224
_refine_ls_number_restraints 0
_refine_ls_restrained_S_all 1.077
_refine_ls_R_factor_all 0.0517
_refine_ls_R_factor_gt 0.0368
_refine_ls_shift/su_max 0.001
_refine_ls_shift/su_mean 0.000
_refine_ls_structure_factor_coef Fsqd
_refine_ls_weighting_details 'calc w=1/[\s^2^(Fo^2^)+(0.0150P)^2^+13.6468P] where P=(Fo^2^+2Fc^2^)/3'
_refine_ls_weighting_scheme calc
_refine_ls_wR_factor_gt 0.0637
_refine_ls_wR_factor_ref 0.0677
_reflns_number_gt 6884
_reflns_number_total 8224
_reflns_threshold_expression >2sigma(I)
_cod_data_source_file c3dt53012d2.cif
_cod_data_source_block shelxl
_cod_depositor_comments
;Adding full bibliography for
 ./tmp-cod-update-bibliographies-12899/cifs/7029748.cif.
;
_cod_original_sg_symbol_H-M 'C 2/c'
_cod_database_code 7029748

loop_
_symmetry_equiv_pos_as_xyz
'x, y, z'
'-x, y, -z+1/2'
'x+1/2, y+1/2, z'
'-x+1/2, y+1/2, -z+1/2'
'-x, -y, -z'
'x, -y, z-1/2'
'-x+1/2, -y+1/2, -z'
'x+1/2, -y+1/2, z-1/2'

loop_
_atom_site_label
_atom_site_type_symbol
_atom_site_fract_x
_atom_site_fract_y
_atom_site_fract_z
_atom_site_U_iso_or_equiv
_atom_site_adp_type
_atom_site_occupancy
_atom_site_symmetry_multiplicity
_atom_site_calc_flag
_atom_site_refinement_flags
Sn1 Sn 0.149618(6) 0.016309(15) 0.108545(5) 0.01894(5) Uani 1 1 d .
O2 O 0.27683(6) -0.09127(16) 0.16716(5) 0.0188(3) Uani 1 1 d .
O3 O 0.17409(6) -0.08647(16) 0.16492(5) 0.0188(3) Uani 1 1 d .
O1 O 0.22890(6) 0.00359(17) 0.09761(5) 0.0246(4) Uani 1 1 d .
N4 N 0.25711(7) -0.45583(18) 0.27747(6) 0.0177(4) Uani 1 1 d .
N2 N 0.04900(8) -0.0470(2) 0.13106(7) 0.0237(4) Uani 1 1 d .
C1 C 0.10186(10) -0.1225(2) 0.06282(8) 0.0212(5) Uani 1 1 d .
N1 N 0.14247(8) 0.1101(2) 0.02710(7) 0.0255(5) Uani 1 1 d .
C13 C 0.14511(10) 0.2249(2) 0.12520(8) 0.0231(5) Uani 1 1 d .
C28 C 0.19715(10) -0.2828(2) 0.23963(8) 0.0244(5) Uani 1 1 d .
H28 H 0.1611 -0.2445 0.2324 0.029 Uiso 1 1 d R
C19 C 0.33375(10) -0.0414(2) 0.11180(8) 0.0205(5) Uani 1 1 d .
C24 C 0.24019(9) -0.2245(2) 0.22281(7) 0.0174(5) Uani 1 1 d .
C20 C 0.33760(10) -0.0053(3) 0.06945(8) 0.0267(5) Uani 1 1 d .
H20 H 0.3047 0.0104 0.0480 0.032 Uiso 1 1 d R
C26 C 0.29937(10) -0.4026(2) 0.26194(8) 0.0253(5) Uani 1 1 d .
H26 H 0.3349 -0.4437 0.2694 0.030 Uiso 1 1 d R
C27 C 0.20643(10) -0.3957(2) 0.26600(8) 0.0239(5) Uani 1 1 d .
H27 H 0.1764 -0.4310 0.2765 0.029 Uiso 1 1 d R
C2 C 0.10971(10) -0.1260(2) 0.02007(8) 0.0234(5) Uani 1 1 d .
B1 B 0.27463(11) -0.0449(3) 0.12613(9) 0.0192(5) Uani 1 1 d .
B2 B 0.23030(11) -0.0951(3) 0.18949(8) 0.0180(5) Uani 1 1 d .
N3 N 0.43885(9) -0.0169(2) 0.08770(8) 0.0358(5) Uani 1 1 d .
C8 C 0.08724(11) 0.1712(3) 0.00825(9) 0.0315(6) Uani 1 1 d .
H8A H 0.0834 0.1871 -0.0225 0.038 Uiso 1 1 d R
H8B H 0.0842 0.2562 0.0227 0.038 Uiso 1 1 d R
H8C H 0.0577 0.1107 0.0124 0.038 Uiso 1 1 d R
C12 C 0.05046(11) -0.0299(3) 0.17759(8) 0.0335(6) Uani 1 1 d .
H12A H 0.0184 -0.0754 0.1843 0.040 Uiso 1 1 d R
H12B H 0.0490 0.0654 0.1841 0.040 Uiso 1 1 d R
H12C H 0.0848 -0.0685 0.1949 0.040 Uiso 1 1 d R
C5 C 0.03449(10) -0.3055(3) 0.04557(9) 0.0278(6) Uani 1 1 d .
H5 H 0.0092 -0.3654 0.0539 0.033 Uiso 1 1 d R
C6 C 0.06302(9) -0.2092(2) 0.07527(8) 0.0219(5) Uani 1 1 d .
C25 C 0.29226(10) -0.2901(3) 0.23524(8) 0.0256(5) Uani 1 1 d .
H25 H 0.3230 -0.2568 0.2253 0.031 Uiso 1 1 d R
C23 C 0.38504(10) -0.0664(3) 0.14101(8) 0.0284(6) Uani 1 1 d .
H23 H 0.3856 -0.0914 0.1697 0.034 Uiso 1 1 d R
C4 C 0.04394(11) -0.3120(3) 0.00368(9) 0.0294(6) Uani 1 1 d .
H4 H 0.0255 -0.3775 -0.0159 0.035 Uiso 1 1 d R
C10 C 0.05181(10) -0.1927(2) 0.12042(8) 0.0240(5) Uani 1 1 d .
H10A H 0.0162 -0.2364 0.1214 0.029 Uiso 1 1 d R
H10B H 0.0818 -0.2366 0.1419 0.029 Uiso 1 1 d R
C3 C 0.08047(10) -0.2213(3) -0.00930(8) 0.0272(6) Uani 1 1 d .
H3 H 0.0856 -0.2243 -0.0378 0.033 Uiso 1 1 d R
C16 C 0.14835(12) 0.5033(3) 0.14451(10) 0.0386(7) Uani 1 1 d .
H16 H 0.1494 0.5963 0.1505 0.046 Uiso 1 1 d R
C21 C 0.38990(11) 0.0065(3) 0.05939(9) 0.0328(6) Uani 1 1 d .
H21 H 0.3910 0.0326 0.0310 0.039 Uiso 1 1 d R
C18 C 0.19613(11) 0.2908(3) 0.14363(9) 0.0299(6) Uani 1 1 d .
H18 H 0.2297 0.2411 0.1497 0.036 Uiso 1 1 d R
C7 C 0.14815(10) -0.0217(3) 0.00649(8) 0.0284(5) Uani 1 1 d .
H7A H 0.1872 -0.0524 0.0151 0.034 Uiso 1 1 d R
H7B H 0.1383 -0.0118 -0.0252 0.034 Uiso 1 1 d R
C14 C 0.09597(11) 0.3026(3) 0.11732(9) 0.0310(6) Uani 1 1 d .
H14 H 0.0613 0.2614 0.1054 0.037 Uiso 1 1 d R
C9 C 0.18759(11) 0.2044(3) 0.02242(9) 0.0333(6) Uani 1 1 d .
H9A H 0.1863 0.2185 -0.0081 0.040 Uiso 1 1 d R
H9B H 0.2238 0.1670 0.0366 0.040 Uiso 1 1 d R
H9C H 0.1822 0.2899 0.0359 0.040 Uiso 1 1 d R
C11 C -0.00353(10) 0.0126(3) 0.10447(9) 0.0318(6) Uani 1 1 d .
H11A H -0.0021 0.0124 0.0741 0.038 Uiso 1 1 d R
H11B H -0.0073 0.1046 0.1139 0.038 Uiso 1 1 d R
H11C H -0.0355 -0.0401 0.1082 0.038 Uiso 1 1 d R
C15 C 0.09767(12) 0.4400(3) 0.12675(10) 0.0391(7) Uani 1 1 d .
H15 H 0.0643 0.4903 0.1213 0.047 Uiso 1 1 d R
C22 C 0.43565(11) -0.0541(3) 0.12803(9) 0.0373(7) Uani 1 1 d .
H22 H 0.4693 -0.0723 0.1484 0.045 Uiso 1 1 d R
C17 C 0.19760(12) 0.4282(3) 0.15311(10) 0.0367(7) Uani 1 1 d .
H17 H 0.2320 0.4704 0.1653 0.044 Uiso 1 1 d R
C29 C 0.3808(2) 0.3118(5) 0.16739(18) 0.0774(13) Uani 1 1 d .
H29 H 0.3919 0.2241 0.1769 0.093 Uiso 1 1 d R
C32 C 0.34873(19) 0.5675(4) 0.1394(2) 0.0837(16) Uani 1 1 d .
H32 H 0.3379 0.6555 0.1301 0.100 Uiso 1 1 d R
C30 C 0.3445(2) 0.3303(4) 0.12844(16) 0.0727(12) Uani 1 1 d .
H30 H 0.3304 0.2551 0.1113 0.087 Uiso 1 1 d R
C31 C 0.32719(18) 0.4572(4) 0.11412(14) 0.0697(11) Uani 1 1 d .
H31 H 0.3015 0.4695 0.0874 0.084 Uiso 1 1 d R
C33 C 0.3864(2) 0.5472(6) 0.1784(2) 0.0955(19) Uani 1 1 d .
H33 H 0.4012 0.6216 0.1957 0.115 Uiso 1 1 d R
C34 C 0.40201(18) 0.4183(6) 0.19245(15) 0.0807(14) Uani 1 1 d .
H34 H 0.4273 0.4053 0.2193 0.097 Uiso 1 1 d R

loop_
_atom_site_aniso_label
_atom_site_aniso_U_11
_atom_site_aniso_U_22
_atom_site_aniso_U_33
_atom_site_aniso_U_23
_atom_site_aniso_U_13
_atom_site_aniso_U_12
Sn1 0.01723(8) 0.01797(8) 0.02039(8) 0.00136(7) 0.00180(5) 0.00054(6)
O2 0.0181(8) 0.0225(9) 0.0165(8) 0.0018(6) 0.0053(6) 0.0012(6)
O3 0.0176(8) 0.0215(8) 0.0168(8) 0.0010(6) 0.0030(6) 0.0009(6)
O1 0.0188(7) 0.0312(10) 0.0242(8) 0.0083(7) 0.0057(6) 0.0028(7)
N4 0.0181(9) 0.0177(10) 0.0174(9) -0.0016(7) 0.0047(8) -0.0010(7)
N2 0.0185(9) 0.0280(12) 0.0243(10) -0.0014(9) 0.0044(8) 0.0009(8)
C1 0.0216(12) 0.0214(12) 0.0193(12) 0.0009(9) 0.0021(10) 0.0021(9)
N1 0.0206(10) 0.0281(11) 0.0273(11) 0.0045(9) 0.0042(9) -0.0016(8)
C13 0.0265(12) 0.0208(12) 0.0218(12) 0.0016(10) 0.0049(10) 0.0002(9)
C28 0.0177(11) 0.0262(13) 0.0292(13) 0.0045(10) 0.0052(10) 0.0023(9)
C19 0.0239(11) 0.0138(11) 0.0247(12) -0.0015(9) 0.0076(10) -0.0003(9)
C24 0.0176(11) 0.0183(12) 0.0159(11) -0.0050(9) 0.0029(9) -0.0013(8)
C20 0.0279(12) 0.0283(14) 0.0253(12) 0.0066(11) 0.0090(10) 0.0070(10)
C26 0.0180(11) 0.0282(14) 0.0310(14) 0.0100(11) 0.0082(10) 0.0071(10)
C27 0.0169(11) 0.0248(13) 0.0308(14) 0.0058(10) 0.0071(10) -0.0007(9)
C2 0.0203(12) 0.0270(13) 0.0224(12) 0.0031(10) 0.0037(10) 0.0044(9)
B1 0.0201(12) 0.0144(13) 0.0236(13) -0.0026(10) 0.0061(11) -0.0006(9)
B2 0.0181(12) 0.0169(13) 0.0190(13) -0.0020(10) 0.0041(10) 0.0021(10)
N3 0.0266(11) 0.0444(14) 0.0406(13) -0.0033(11) 0.0164(10) -0.0049(10)
C8 0.0276(13) 0.0341(15) 0.0294(15) 0.0095(11) -0.0002(11) 0.0020(11)
C12 0.0269(12) 0.0486(17) 0.0268(13) -0.0075(12) 0.0099(11) -0.0026(12)
C5 0.0215(12) 0.0239(13) 0.0369(15) 0.0006(11) 0.0048(11) -0.0013(10)
C6 0.0164(11) 0.0231(12) 0.0251(13) 0.0014(10) 0.0028(10) 0.0024(9)
C25 0.0197(12) 0.0297(14) 0.0302(14) 0.0052(11) 0.0113(11) 0.0000(10)
C23 0.0258(13) 0.0379(15) 0.0220(12) -0.0008(11) 0.0066(10) -0.0015(11)
C4 0.0275(13) 0.0290(14) 0.0295(14) -0.0073(11) 0.0017(11) 0.0011(11)
C10 0.0226(12) 0.0232(13) 0.0260(13) 0.0028(10) 0.0053(10) -0.0026(9)
C3 0.0279(13) 0.0339(15) 0.0187(12) -0.0029(10) 0.0031(11) 0.0055(11)
C16 0.0495(17) 0.0190(14) 0.0477(17) -0.0061(12) 0.0119(14) 0.0031(12)
C21 0.0372(14) 0.0318(15) 0.0349(14) 0.0080(12) 0.0198(12) 0.0047(12)
C18 0.0261(13) 0.0265(14) 0.0343(15) 0.0017(11) 0.0011(11) 0.0041(10)
C7 0.0286(12) 0.0356(14) 0.0220(12) 0.0027(11) 0.0079(10) -0.0013(11)
C14 0.0241(13) 0.0290(14) 0.0407(16) 0.0028(12) 0.0091(12) 0.0003(10)
C9 0.0292(14) 0.0379(16) 0.0313(14) 0.0127(12) 0.0035(12) -0.0064(11)
C11 0.0231(12) 0.0344(15) 0.0372(14) 0.0013(12) 0.0057(11) 0.0054(11)
C15 0.0345(15) 0.0272(15) 0.0569(19) 0.0033(13) 0.0130(14) 0.0106(11)
C22 0.0201(12) 0.0573(19) 0.0332(15) -0.0041(13) 0.0036(11) -0.0027(12)
C17 0.0376(15) 0.0269(14) 0.0416(17) -0.0023(12) 0.0009(13) -0.0054(12)
C29 0.088(3) 0.057(3) 0.102(4) 0.021(3) 0.053(3) 0.002(2)
C32 0.063(3) 0.037(2) 0.163(5) -0.002(3) 0.051(3) -0.0019(18)
C30 0.100(3) 0.038(2) 0.095(3) -0.020(2) 0.053(3) -0.017(2)
C31 0.074(3) 0.074(3) 0.070(3) -0.002(2) 0.036(2) -0.010(2)
C33 0.056(3) 0.093(4) 0.147(5) -0.082(4) 0.045(3) -0.017(3)
C34 0.053(2) 0.134(5) 0.067(3) -0.009(3) 0.038(2) 0.004(3)

loop_
_atom_type_symbol
_atom_type_description
_atom_type_scat_dispersion_real
_atom_type_scat_dispersion_imag
_atom_type_scat_source
C C 0.0033 0.0016 'International Tables Vol C Tables 4.2.6.8 and 6.1.1.4'
H H 0.0000 0.0000 'International Tables Vol C Tables 4.2.6.8 and 6.1.1.4'
B B 0.0013 0.0007 'International Tables Vol C Tables 4.2.6.8 and 6.1.1.4'
N N 0.0061 0.0033 'International Tables Vol C Tables 4.2.6.8 and 6.1.1.4'
O O 0.0106 0.0060 'International Tables Vol C Tables 4.2.6.8 and 6.1.1.4'
Sn Sn -0.6537 1.4246 'International Tables Vol C Tables 4.2.6.8 and 6.1.1.4'

loop_
_exptl_crystal_face_index_h
_exptl_crystal_face_index_k
_exptl_crystal_face_index_l
_exptl_crystal_face_perp_dist
0 1 -1 0.050
0 -1 1 0.092
0 0 1 0.113
0 0 -1 0.142
-1 0 1 0.059
1 0 -1 0.041
0 -1 -1 0.158

loop_
_geom_angle_atom_site_label_1
_geom_angle_atom_site_label_2
_geom_angle_atom_site_label_3
_geom_angle
_geom_angle_site_symmetry_3
O3 Sn1 O1 91.01(6) .
O3 Sn1 C1 106.15(8) .
O1 Sn1 C1 103.74(8) .
O3 Sn1 C13 106.89(8) .
O1 Sn1 C13 101.82(8) .
C1 Sn1 C13 137.38(9) .
B1 O2 B2 126.78(18) .
B2 O3 Sn1 124.58(14) .
B1 O1 Sn1 125.33(15) .
C26 N4 C27 117.6(2) .
C26 N4 B2 119.39(18) 4_545
C27 N4 B2 123.01(18) 4_545
C12 N2 C10 110.2(2) .
C12 N2 C11 109.81(19) .
C10 N2 C11 109.67(19) .
C6 C1 C2 120.3(2) .
C6 C1 Sn1 120.27(17) .
C2 C1 Sn1 119.44(17) .
C8 N1 C9 109.6(2) .
C8 N1 C7 110.7(2) .
C9 N1 C7 111.4(2) .
C14 C13 C18 117.4(2) .
C14 C13 Sn1 125.25(19) .
C18 C13 Sn1 117.25(17) .
C27 C28 C24 121.8(2) .
C27 C28 H28 119.3 .
C24 C28 H28 119.0 .
C23 C19 C20 115.3(2) .
C23 C19 B1 122.5(2) .
C20 C19 B1 122.2(2) .
C25 C24 C28 114.4(2) .
C25 C24 B2 122.1(2) .
C28 C24 B2 123.4(2) .
C21 C20 C19 120.2(2) .
C21 C20 H20 119.9 .
C19 C20 H20 119.8 .
N4 C26 C25 122.5(2) .
N4 C26 H26 118.6 .
C25 C26 H26 118.9 .
N4 C27 C28 122.2(2) .
N4 C27 H27 119.0 .
C28 C27 H27 118.7 .
C3 C2 C1 119.5(2) .
C3 C2 C7 121.6(2) .
C1 C2 C7 118.9(2) .
O1 B1 O2 126.8(2) .
O1 B1 C19 117.5(2) .
O2 B1 C19 115.6(2) .
O3 B2 O2 119.7(2) .
O3 B2 C24 112.36(19) .
O2 B2 C24 108.20(18) .
O3 B2 N4 107.52(17) 4
O2 B2 N4 102.77(17) 4
C24 B2 N4 104.92(17) 4
C21 N3 C22 116.3(2) .
N1 C8 H8A 109.9 .
N1 C8 H8B 109.1 .
H8A C8 H8B 109.5 .
N1 C8 H8C 109.5 .
H8A C8 H8C 109.4 .
H8B C8 H8C 109.4 .
N2 C12 H12A 109.3 .
N2 C12 H12B 109.4 .
H12A C12 H12B 109.5 .
N2 C12 H12C 109.7 .
H12A C12 H12C 109.5 .
H12B C12 H12C 109.5 .
C4 C5 C6 120.0(2) .
C4 C5 H5 120.1 .
C6 C5 H5 119.9 .
C1 C6 C5 119.5(2) .
C1 C6 C10 118.5(2) .
C5 C6 C10 122.0(2) .
C26 C25 C24 121.5(2) .
C26 C25 H25 119.3 .
C24 C25 H25 119.2 .
C22 C23 C19 120.8(2) .
C22 C23 H23 119.4 .
C19 C23 H23 119.8 .
C3 C4 C5 120.4(2) .
C3 C4 H4 119.6 .
C5 C4 H4 119.9 .
N2 C10 C6 110.09(19) .
N2 C10 H10A 109.5 .
C6 C10 H10A 109.5 .
N2 C10 H10B 109.8 .
C6 C10 H10B 109.7 .
H10A C10 H10B 108.2 .
C4 C3 C2 120.2(2) .
C4 C3 H3 119.9 .
C2 C3 H3 119.9 .
C15 C16 C17 119.4(3) .
C15 C16 H16 120.3 .
C17 C16 H16 120.3 .
N3 C21 C20 124.0(2) .
N3 C21 H21 118.0 .
C20 C21 H21 118.0 .
C17 C18 C13 121.2(2) .
C17 C18 H18 119.4 .
C13 C18 H18 119.4 .
N1 C7 C2 110.34(19) .
N1 C7 H7A 109.6 .
C2 C7 H7A 109.7 .
N1 C7 H7B 109.6 .
C2 C7 H7B 109.5 .
H7A C7 H7B 108.1 .
C15 C14 C13 121.1(3) .
C15 C14 H14 119.4 .
C13 C14 H14 119.4 .
N1 C9 H9A 109.6 .
N1 C9 H9B 109.6 .
H9A C9 H9B 109.5 .
N1 C9 H9C 109.2 .
H9A C9 H9C 109.5 .
H9B C9 H9C 109.4 .
N2 C11 H11A 109.7 .
N2 C11 H11B 109.3 .
H11A C11 H11B 109.5 .
N2 C11 H11C 109.4 .
H11A C11 H11C 109.5 .
H11B C11 H11C 109.5 .
C16 C15 C14 120.6(3) .
C16 C15 H15 119.6 .
C14 C15 H15 119.9 .
N3 C22 C23 123.4(2) .
N3 C22 H22 118.1 .
C23 C22 H22 118.5 .
C18 C17 C16 120.2(3) .
C18 C17 H17 120.0 .
C16 C17 H17 119.8 .
C34 C29 C30 120.7(4) .
C34 C29 H29 119.4 .
C30 C29 H29 119.9 .
C33 C32 C31 119.4(4) .
C33 C32 H32 120.1 .
C31 C32 H32 120.6 .
C31 C30 C29 120.9(4) .
C31 C30 H30 119.5 .
C29 C30 H30 119.6 .
C30 C31 C32 119.0(5) .
C30 C31 H31 120.6 .
C32 C31 H31 120.3 .
C34 C33 C32 120.3(4) .
C34 C33 H33 119.9 .
C32 C33 H33 119.8 .
C29 C34 C33 119.6(5) .
C29 C34 H34 120.6 .
C33 C34 H34 119.8 .

loop_
_geom_bond_atom_site_label_1
_geom_bond_atom_site_label_2
_geom_bond_distance
_geom_bond_site_symmetry_2
Sn1 O3 2.0015(15) .
Sn1 O1 2.0305(15) .
Sn1 C1 2.117(2) .
Sn1 C13 2.120(2) .
O2 B1 1.353(3) .
O2 B2 1.457(3) .
O3 B2 1.405(3) .
O1 B1 1.341(3) .
N4 C26 1.336(3) .
N4 C27 1.335(3) .
N4 B2 1.699(3) 4_545
N2 C12 1.459(3) .
N2 C10 1.473(3) .
N2 C11 1.473(3) .
C1 C6 1.389(3) .
C1 C2 1.395(3) .
N1 C8 1.461(3) .
N1 C9 1.465(3) .
N1 C7 1.466(3) .
C13 C14 1.387(3) .
C13 C18 1.397(3) .
C28 C27 1.369(3) .
C28 C24 1.394(3) .
C28 H28 0.9302 .
C19 C23 1.385(3) .
C19 C20 1.396(3) .
C19 B1 1.596(3) .
C24 C25 1.390(3) .
C24 B2 1.626(3) .
C20 C21 1.379(3) .
C20 H20 0.9300 .
C26 C25 1.371(3) .
C26 H26 0.9300 .
C27 H27 0.9300 .
C2 C3 1.387(3) .
C2 C7 1.509(3) .
B2 N4 1.699(3) 4
N3 C21 1.328(3) .
N3 C22 1.334(4) .
C8 H8A 0.9599 .
C8 H8B 0.9600 .
C8 H8C 0.9603 .
C12 H12A 0.9598 .
C12 H12B 0.9601 .
C12 H12C 0.9601 .
C5 C4 1.384(4) .
C5 C6 1.393(3) .
C5 H5 0.9299 .
C6 C10 1.509(3) .
C25 H25 0.9301 .
C23 C22 1.383(4) .
C23 H23 0.9300 .
C4 C3 1.380(4) .
C4 H4 0.9300 .
C10 H10A 0.9700 .
C10 H10B 0.9701 .
C3 H3 0.9301 .
C16 C15 1.374(4) .
C16 C17 1.375(4) .
C16 H16 0.9300 .
C21 H21 0.9300 .
C18 C17 1.379(4) .
C18 H18 0.9300 .
C7 H7A 0.9700 .
C7 H7B 0.9702 .
C14 C15 1.378(4) .
C14 H14 0.9299 .
C9 H9A 0.9601 .
C9 H9B 0.9602 .
C9 H9C 0.9603 .
C11 H11A 0.9601 .
C11 H11B 0.9600 .
C11 H11C 0.9601 .
C15 H15 0.9295 .
C22 H22 0.9300 .
C17 H17 0.9298 .
C29 C34 1.337(6) .
C29 C30 1.343(6) .
C29 H29 0.9299 .
C32 C33 1.361(7) .
C32 C31 1.372(6) .
C32 H32 0.9300 .
C30 C31 1.356(6) .
C30 H30 0.9299 .
C31 H31 0.9299 .
C33 C34 1.363(7) .
C33 H33 0.9299 .
C34 H34 0.9300 .

loop_
_platon_squeeze_void_nr
_platon_squeeze_void_average_x
_platon_squeeze_void_average_y
_platon_squeeze_void_average_z
_platon_squeeze_void_volume
_platon_squeeze_void_count_electrons
1 0.500 -0.039 0.250 173.7 37.2
2 0.500 0.039 0.750 173.7 37.3
3 0.750 0.250 0.000 121.9 6.0
4 0.250 0.250 0.500 122.0 6.0
5 0.000 0.461 0.250 173.7 37.2
6 0.000 0.539 0.750 173.7 37.3
7 0.250 0.750 0.000 121.9 6.0
8 0.750 0.750 0.500 122.0 6.0
